data_7112412
loop_
_publ_author_name
'Duan, Jindian'
'Cao, Fangyi'
'Wang, Xiaoqin'
'Ma, Cheng'

_publ_section_title
;
 A tertiary amine catalyzed carbocyclization sequence to furnish
 spirocyclo hexene systems having vicinal quaternary stereocenters.
;
_journal_issue 11
_journal_name_full 'Chemical communications (Cambridge, England)'
_journal_page_first 1124
_journal_page_last 1126
_journal_paper_doi 10.1039/c2cc37297e
_journal_volume 49
_journal_year 2013
_chemical_formula_moiety 'C21 H23 N O8'
_chemical_formula_sum 'C21 H23 N O8'
_chemical_formula_weight 417.40
_chemical_name_systematic
;
?
;
_space_group_IT_number 2
_symmetry_cell_setting triclinic
_symmetry_space_group_name_Hall '-P 1'
_symmetry_space_group_name_H-M 'P -1'
_atom_sites_solution_hydrogens geom
_atom_sites_solution_primary direct
_atom_sites_solution_secondary difmap
_audit_creation_method SHELXL-97
_cell_angle_alpha 104.013(5)
_cell_angle_beta 97.803(7)
_cell_angle_gamma 103.712(7)
_cell_formula_units_Z 2
_cell_length_a 6.2700(7)
_cell_length_b 13.0333(7)
_cell_length_c 13.3502(8)
_cell_measurement_reflns_used 2013
_cell_measurement_temperature 293(2)
_cell_measurement_theta_max 29.4076
_cell_measurement_theta_min 3.1670
_cell_volume 1006.50(15)
_computing_cell_refinement 'CrysAlis PRO (Agilent Technologies, 2011)'
_computing_data_collection 'CrysAlis PRO'
_computing_data_reduction 'CrysAlis PRO'
_computing_molecular_graphics 'OLEX2 (Dolomanov et al., 2009)'
_computing_publication_material OLEX2
_computing_structure_refinement 'SHELXL-97 (Sheldrick, 2008)'
_computing_structure_solution 'SHELXS-97 (Sheldrick, 2008)'
_diffrn_ambient_temperature 293(2)
_diffrn_detector_area_resol_mean 10.3592
_diffrn_measured_fraction_theta_full 0.999
_diffrn_measured_fraction_theta_max 0.999
_diffrn_measurement_device_type 'Xcalibur, Atlas, Gemini ultra'
_diffrn_measurement_method '\w scans'
_diffrn_radiation_monochromator graphite
_diffrn_radiation_source 'fine-focus sealed tube'
_diffrn_radiation_type MoK\a
_diffrn_radiation_wavelength 0.71073
_diffrn_reflns_av_R_equivalents 0.0228
_diffrn_reflns_av_sigmaI/netI 0.0340
_diffrn_reflns_limit_h_max 7
_diffrn_reflns_limit_h_min -7
_diffrn_reflns_limit_k_max 15
_diffrn_reflns_limit_k_min -15
_diffrn_reflns_limit_l_max 16
_diffrn_reflns_limit_l_min -14
_diffrn_reflns_number 7214
_diffrn_reflns_theta_full 25.35
_diffrn_reflns_theta_max 25.35
_diffrn_reflns_theta_min 3.17
_exptl_absorpt_coefficient_mu 0.106
_exptl_absorpt_correction_T_max 0.9587
_exptl_absorpt_correction_T_min 0.9567
_exptl_absorpt_correction_type multi-scan
_exptl_absorpt_process_details
;
CrysAlis PRO (Agilent Technologies, 2011)
;
_exptl_crystal_colour colorless
_exptl_crystal_density_diffrn 1.377
_exptl_crystal_density_method 'not measured'
_exptl_crystal_description block
_exptl_crystal_F_000 440
_exptl_crystal_size_max 0.42
_exptl_crystal_size_mid 0.41
_exptl_crystal_size_min 0.40
_refine_diff_density_max 0.186
_refine_diff_density_min -0.201
_refine_diff_density_rms 0.042
_refine_ls_extinction_method none
_refine_ls_goodness_of_fit_ref 1.024
_refine_ls_hydrogen_treatment constr
_refine_ls_matrix_type full
_refine_ls_number_parameters 274
_refine_ls_number_reflns 3683
_refine_ls_number_restraints 0
_refine_ls_restrained_S_all 1.024
_refine_ls_R_factor_all 0.0653
_refine_ls_R_factor_gt 0.0447
_refine_ls_shift/su_max 0.000
_refine_ls_shift/su_mean 0.000
_refine_ls_structure_factor_coef Fsqd
_refine_ls_weighting_details 'calc w=1/[\s^2^(Fo^2^)+(0.0497P)^2^+0.2918P] where P=(Fo^2^+2Fc^2^)/3'
_refine_ls_weighting_scheme calc
_refine_ls_wR_factor_gt 0.1039
_refine_ls_wR_factor_ref 0.1180
_reflns_number_gt 2764
_reflns_number_total 3683
_reflns_threshold_expression >2sigma(I)
_cod_duplicate_entry 7108808
_cod_data_source_file c2cc37297e.txt
_cod_data_source_block 111010_djd10906139
_cod_depositor_comments
;
The following automatic conversions were performed:

'_symmetry_cell_setting' value 'Triclinic' changed to 'triclinic'
according to
/usr/data/users/saulius/automatic-downloads/retrospective/RSC/lib/dictionaries/cif_core.dic
dictionary named 'cif_core.dic' version 2.4.2 from 2011-04-26.

Automatic conversion script
Id: cif_fix_values 2281 2013-09-26 08:29:07Z andrius 
;
_cod_original_cell_volume 1006.51(14)
_cod_database_code 7112412

loop_
_symmetry_equiv_pos_as_xyz
'x, y, z'
'-x, -y, -z'

loop_
_atom_site_label
_atom_site_type_symbol
_atom_site_fract_x
_atom_site_fract_y
_atom_site_fract_z
_atom_site_U_iso_or_equiv
_atom_site_adp_type
_atom_site_occupancy
_atom_site_symmetry_multiplicity
_atom_site_calc_flag
_atom_site_refinement_flags
O1 O -0.1527(3) 0.58957(11) 0.92941(13) 0.0561(4) Uani 1 1 d .
O2 O -0.4307(2) 0.81998(11) 0.60478(11) 0.0473(4) Uani 1 1 d .
O3 O -0.4230(3) 0.64581(11) 0.57051(13) 0.0689(5) Uani 1 1 d .
O4 O 0.3435(3) 0.93659(11) 1.08229(11) 0.0545(4) Uani 1 1 d .
O5 O 0.3117(2) 0.75683(10) 1.04322(11) 0.0473(4) Uani 1 1 d .
O6 O -0.1283(2) 0.80814(10) 0.96197(11) 0.0418(3) Uani 1 1 d .
H6 H -0.1800 0.7452 0.9650 0.063 Uiso 1 1 calc R
O7 O -0.1759(4) 1.23266(16) 0.6754(2) 0.0966(7) Uani 1 1 d .
O8 O 0.0768(3) 1.27563(15) 0.59034(18) 0.0913(7) Uani 1 1 d .
N1 N -0.0207(3) 1.21555(15) 0.63604(16) 0.0570(5) Uani 1 1 d .
C1 C 0.2913(3) 0.70005(15) 0.80970(16) 0.0406(5) Uani 1 1 d .
H1A H 0.3099 0.7295 0.7503 0.049 Uiso 1 1 calc R
H1B H 0.4173 0.7406 0.8677 0.049 Uiso 1 1 calc R
C2 C 0.2753(4) 0.57748(19) 0.7792(2) 0.0690(7) Uani 1 1 d .
H2A H 0.2057 0.5433 0.7053 0.083 Uiso 1 1 calc R
H2B H 0.4233 0.5666 0.7914 0.083 Uiso 1 1 calc R
C3 C 0.1339(4) 0.52870(17) 0.8480(2) 0.0577(6) Uani 1 1 d .
H3A H 0.0374 0.4559 0.8088 0.069 Uiso 1 1 calc R
H3B H 0.2283 0.5226 0.9089 0.069 Uiso 1 1 calc R
C4 C -0.0036(3) 0.60547(15) 0.88185(16) 0.0403(5) Uani 1 1 d .
C5 C 0.0679(3) 0.70821(13) 0.84296(14) 0.0312(4) Uani 1 1 d .
C6 C 0.0780(3) 0.81617(14) 0.92583(14) 0.0317(4) Uani 1 1 d .
C7 C 0.1151(3) 0.91040(14) 0.87634(14) 0.0347(4) Uani 1 1 d .
H7A H 0.2576 0.9192 0.8540 0.042 Uiso 1 1 calc R
H7B H 0.1243 0.9779 0.9293 0.042 Uiso 1 1 calc R
C8 C -0.0702(3) 0.89383(13) 0.78118(14) 0.0323(4) Uani 1 1 d .
H8 H -0.1915 0.9203 0.8076 0.039 Uiso 1 1 calc R
C9 C -0.1668(3) 0.77420(13) 0.71872(14) 0.0312(4) Uani 1 1 d .
C10 C -0.1060(3) 0.69279(14) 0.74666(14) 0.0328(4) Uani 1 1 d .
H10 H -0.1753 0.6213 0.7040 0.039 Uiso 1 1 calc R
C11 C -0.3501(3) 0.75114(15) 0.62626(15) 0.0367(4) Uani 1 1 d .
C12 C -0.6080(5) 0.6188(2) 0.4821(2) 0.0994(12) Uani 1 1 d .
H12A H -0.5558 0.6477 0.4274 0.149 Uiso 1 1 calc R
H12B H -0.7228 0.6507 0.5047 0.149 Uiso 1 1 calc R
H12C H -0.6681 0.5403 0.4556 0.149 Uiso 1 1 calc R
C13 C 0.2610(3) 0.84523(15) 1.02492(15) 0.0364(4) Uani 1 1 d .
C14 C 0.4841(4) 0.77642(17) 1.13538(17) 0.0525(6) Uani 1 1 d .
H14A H 0.4371 0.8097 1.1987 0.063 Uiso 1 1 calc R
H14B H 0.6222 0.8262 1.1309 0.063 Uiso 1 1 calc R
C15 C 0.5203(4) 0.66915(19) 1.1392(2) 0.0698(7) Uani 1 1 d .
H15A H 0.5719 0.6382 1.0774 0.105 Uiso 1 1 calc R
H15B H 0.3819 0.6199 1.1418 0.105 Uiso 1 1 calc R
H15C H 0.6307 0.6798 1.2010 0.105 Uiso 1 1 calc R
C16 C 0.0238(3) 0.96425(14) 0.71257(14) 0.0328(4) Uani 1 1 d .
C17 C 0.1910(3) 0.94021(15) 0.66093(16) 0.0408(5) Uani 1 1 d .
H17 H 0.2380 0.8787 0.6657 0.049 Uiso 1 1 calc R
C18 C 0.2898(3) 1.00510(17) 0.60269(16) 0.0464(5) Uani 1 1 d .
H18 H 0.4021 0.9872 0.5690 0.056 Uiso 1 1 calc R
C19 C 0.2221(3) 1.09635(17) 0.59437(16) 0.0465(5) Uani 1 1 d .
H19 H 0.2876 1.1412 0.5558 0.056 Uiso 1 1 calc R
C20 C 0.0545(3) 1.11880(14) 0.64498(15) 0.0403(5) Uani 1 1 d .
C21 C -0.0463(3) 1.05528(14) 0.70417(14) 0.0359(4) Uani 1 1 d .
H21 H -0.1587 1.0734 0.7376 0.043 Uiso 1 1 calc R

loop_
_atom_site_aniso_label
_atom_site_aniso_U_11
_atom_site_aniso_U_22
_atom_site_aniso_U_33
_atom_site_aniso_U_23
_atom_site_aniso_U_13
_atom_site_aniso_U_12
O1 0.0565(9) 0.0444(8) 0.0731(11) 0.0293(8) 0.0203(8) 0.0082(7)
O2 0.0449(8) 0.0472(8) 0.0549(9) 0.0196(7) 0.0020(7) 0.0219(6)
O3 0.0795(11) 0.0395(8) 0.0671(11) 0.0034(7) -0.0362(9) 0.0189(8)
O4 0.0676(10) 0.0399(8) 0.0440(9) 0.0001(7) -0.0063(7) 0.0149(7)
O5 0.0542(8) 0.0379(7) 0.0425(8) 0.0106(6) -0.0098(6) 0.0114(6)
O6 0.0406(8) 0.0433(7) 0.0493(8) 0.0178(6) 0.0190(6) 0.0161(6)
O7 0.1138(17) 0.0866(14) 0.145(2) 0.0745(14) 0.0628(16) 0.0685(13)
O8 0.1014(15) 0.0747(12) 0.1317(18) 0.0770(13) 0.0358(13) 0.0327(11)
N1 0.0613(12) 0.0475(10) 0.0679(13) 0.0312(10) 0.0036(10) 0.0162(9)
C1 0.0355(10) 0.0464(11) 0.0432(12) 0.0122(9) 0.0076(8) 0.0184(8)
C2 0.0689(16) 0.0565(14) 0.094(2) 0.0179(13) 0.0279(15) 0.0380(12)
C3 0.0678(15) 0.0390(11) 0.0707(16) 0.0171(11) 0.0067(12) 0.0258(11)
C4 0.0407(11) 0.0334(10) 0.0428(11) 0.0123(8) -0.0011(9) 0.0070(8)
C5 0.0303(9) 0.0286(9) 0.0345(10) 0.0094(7) 0.0029(7) 0.0096(7)
C6 0.0315(9) 0.0314(9) 0.0333(10) 0.0096(7) 0.0079(7) 0.0098(7)
C7 0.0400(10) 0.0278(9) 0.0344(10) 0.0074(7) 0.0063(8) 0.0083(7)
C8 0.0345(9) 0.0302(9) 0.0372(10) 0.0123(7) 0.0112(8) 0.0136(7)
C9 0.0289(9) 0.0319(9) 0.0354(10) 0.0109(7) 0.0080(7) 0.0111(7)
C10 0.0313(9) 0.0281(9) 0.0363(10) 0.0065(7) 0.0034(8) 0.0078(7)
C11 0.0352(10) 0.0360(10) 0.0422(11) 0.0143(8) 0.0073(8) 0.0130(8)
C12 0.110(2) 0.0581(15) 0.091(2) 0.0030(14) -0.0653(19) 0.0186(15)
C13 0.0394(10) 0.0360(10) 0.0349(11) 0.0100(8) 0.0096(8) 0.0116(8)
C14 0.0555(13) 0.0530(12) 0.0417(12) 0.0093(10) -0.0094(10) 0.0165(10)
C15 0.0741(17) 0.0536(14) 0.0731(17) 0.0197(12) -0.0190(13) 0.0192(12)
C16 0.0361(10) 0.0310(9) 0.0313(10) 0.0092(7) 0.0063(8) 0.0096(8)
C17 0.0452(11) 0.0401(10) 0.0452(12) 0.0173(9) 0.0144(9) 0.0190(9)
C18 0.0486(12) 0.0558(12) 0.0423(12) 0.0190(10) 0.0179(10) 0.0185(10)
C19 0.0496(12) 0.0498(12) 0.0405(12) 0.0228(9) 0.0074(9) 0.0051(10)
C20 0.0455(11) 0.0330(10) 0.0405(11) 0.0146(8) -0.0019(9) 0.0092(8)
C21 0.0377(10) 0.0337(9) 0.0370(11) 0.0114(8) 0.0044(8) 0.0117(8)

loop_
_atom_type_symbol
_atom_type_description
_atom_type_scat_dispersion_real
_atom_type_scat_dispersion_imag
_atom_type_scat_source
C C 0.0033 0.0016 'International Tables Vol C Tables 4.2.6.8 and 6.1.1.4'
H H 0.0000 0.0000 'International Tables Vol C Tables 4.2.6.8 and 6.1.1.4'
N N 0.0061 0.0033 'International Tables Vol C Tables 4.2.6.8 and 6.1.1.4'
O O 0.0106 0.0060 'International Tables Vol C Tables 4.2.6.8 and 6.1.1.4'

loop_
_geom_angle_atom_site_label_1
_geom_angle_atom_site_label_2
_geom_angle_atom_site_label_3
_geom_angle
C11 O3 C12 115.56(16)
C13 O5 C14 116.59(15)
C6 O6 H6 109.5
O7 N1 O8 122.4(2)
O7 N1 C20 118.82(18)
O8 N1 C20 118.7(2)
C2 C1 C5 105.44(16)
C2 C1 H1A 110.7
C5 C1 H1A 110.7
C2 C1 H1B 110.7
C5 C1 H1B 110.7
H1A C1 H1B 108.8
C3 C2 C1 106.06(18)
C3 C2 H2A 110.5
C1 C2 H2A 110.5
C3 C2 H2B 110.5
C1 C2 H2B 110.5
H2A C2 H2B 108.7
C4 C3 C2 106.30(17)
C4 C3 H3A 110.5
C2 C3 H3A 110.5
C4 C3 H3B 110.5
C2 C3 H3B 110.5
H3A C3 H3B 108.7
O1 C4 C3 126.17(18)
O1 C4 C5 124.16(18)
C3 C4 C5 109.64(17)
C10 C5 C4 106.75(14)
C10 C5 C1 109.35(15)
C4 C5 C1 103.07(15)
C10 C5 C6 108.53(14)
C4 C5 C6 112.79(15)
C1 C5 C6 115.91(14)
O6 C6 C7 107.65(14)
O6 C6 C13 105.73(14)
C7 C6 C13 109.32(14)
O6 C6 C5 110.94(14)
C7 C6 C5 109.50(14)
C13 C6 C5 113.49(14)
C6 C7 C8 113.64(14)
C6 C7 H7A 108.8
C8 C7 H7A 108.8
C6 C7 H7B 108.8
C8 C7 H7B 108.8
H7A C7 H7B 107.7
C9 C8 C16 111.50(15)
C9 C8 C7 112.31(14)
C16 C8 C7 108.81(14)
C9 C8 H8 108.0
C16 C8 H8 108.0
C7 C8 H8 108.0
C10 C9 C11 120.86(16)
C10 C9 C8 123.42(16)
C11 C9 C8 115.57(14)
C9 C10 C5 124.40(16)
C9 C10 H10 117.8
C5 C10 H10 117.8
O2 C11 O3 122.51(17)
O2 C11 C9 123.76(17)
O3 C11 C9 113.70(15)
O3 C12 H12A 109.5
O3 C12 H12B 109.5
H12A C12 H12B 109.5
O3 C12 H12C 109.5
H12A C12 H12C 109.5
H12B C12 H12C 109.5
O4 C13 O5 123.32(18)
O4 C13 C6 123.93(17)
O5 C13 C6 112.69(15)
O5 C14 C15 108.02(17)
O5 C14 H14A 110.1
C15 C14 H14A 110.1
O5 C14 H14B 110.1
C15 C14 H14B 110.1
H14A C14 H14B 108.4
C14 C15 H15A 109.5
C14 C15 H15B 109.5
H15A C15 H15B 109.5
C14 C15 H15C 109.5
H15A C15 H15C 109.5
H15B C15 H15C 109.5
C21 C16 C17 118.64(16)
C21 C16 C8 121.60(16)
C17 C16 C8 119.69(16)
C18 C17 C16 121.78(18)
C18 C17 H17 119.1
C16 C17 H17 119.1
C19 C18 C17 120.02(19)
C19 C18 H18 120.0
C17 C18 H18 120.0
C20 C19 C18 117.73(17)
C20 C19 H19 121.1
C18 C19 H19 121.1
C19 C20 C21 123.30(18)
C19 C20 N1 118.30(17)
C21 C20 N1 118.40(19)
C16 C21 C20 118.53(18)
C16 C21 H21 120.7
C20 C21 H21 120.7

loop_
_geom_bond_atom_site_label_1
_geom_bond_atom_site_label_2
_geom_bond_distance
O1 C4 1.205(2)
O2 C11 1.201(2)
O3 C11 1.328(2)
O3 C12 1.448(3)
O4 C13 1.196(2)
O5 C13 1.333(2)
O5 C14 1.450(2)
O6 C6 1.430(2)
O6 H6 0.8200
O7 N1 1.208(3)
O8 N1 1.210(2)
N1 C20 1.472(3)
C1 C2 1.525(3)
C1 C5 1.545(2)
C1 H1A 0.9700
C1 H1B 0.9700
C2 C3 1.507(3)
C2 H2A 0.9700
C2 H2B 0.9700
C3 C4 1.498(3)
C3 H3A 0.9700
C3 H3B 0.9700
C4 C5 1.542(2)
C5 C10 1.508(2)
C5 C6 1.547(2)
C6 C7 1.516(2)
C6 C13 1.533(3)
C7 C8 1.536(2)
C7 H7A 0.9700
C7 H7B 0.9700
C8 C9 1.510(2)
C8 C16 1.525(2)
C8 H8 0.9800
C9 C10 1.325(2)
C9 C11 1.486(3)
C10 H10 0.9300
C12 H12A 0.9600
C12 H12B 0.9600
C12 H12C 0.9600
C14 C15 1.480(3)
C14 H14A 0.9700
C14 H14B 0.9700
C15 H15A 0.9600
C15 H15B 0.9600
C15 H15C 0.9600
C16 C21 1.383(2)
C16 C17 1.386(3)
C17 C18 1.380(3)
C17 H17 0.9300
C18 C19 1.377(3)
C18 H18 0.9300
C19 C20 1.374(3)
C19 H19 0.9300
C20 C21 1.383(3)
C21 H21 0.9300
